data_7015190
loop_
_publ_author_name
'Santana, M. Dolores'
'Garc\'ia-Bueno, Roc\'io'
'Garc\'ia, Gabriel'
'S\'anchez, Gregorio'
'Garc\'ia, Joaqu\'in'
'P\'erez, Jos\'e'
'Garc\'ia, Luis'
'Serrano, J. Luis'

_publ_section_title
;
 Synthesis and luminescence properties of cyclopalladated complexes
 with S^N and O^N donor ligands.
;
_journal_issue 14
_journal_name_full 'Dalton transactions (Cambridge, England : 2003)'
_journal_page_first 3537
_journal_page_last 3546
_journal_paper_doi 10.1039/c0dt01337d
_journal_volume 40
_journal_year 2011
_chemical_formula_moiety 'C24 H17 Cl N2 O Pd'
_chemical_formula_sum 'C24 H17 Cl N2 O Pd'
_chemical_formula_weight 491.25
_chemical_name_systematic
;
?
;
_space_group_IT_number 14
_symmetry_cell_setting monoclinic
_symmetry_space_group_name_Hall '-P 2ybc'
_symmetry_space_group_name_H-M 'P 1 21/c 1'
_atom_sites_solution_hydrogens geom
_atom_sites_solution_primary direct
_atom_sites_solution_secondary difmap
_audit_creation_method SHELXL-97
_cell_angle_alpha 90.00
_cell_angle_beta 114.4780(10)
_cell_angle_gamma 90.00
_cell_formula_units_Z 4
_cell_length_a 12.2047(5)
_cell_length_b 11.7402(5)
_cell_length_c 14.5635(6)
_cell_measurement_temperature 100(2)
_cell_volume 1899.18(14)
_computing_structure_refinement 'SHELXL-97 (Sheldrick, 1997)'
_diffrn_ambient_temperature 100(2)
_diffrn_measured_fraction_theta_full 0.000
_diffrn_measured_fraction_theta_max 0.947
_diffrn_radiation_monochromator graphite
_diffrn_radiation_source 'fine-focus sealed tube'
_diffrn_radiation_type MoK\a
_diffrn_radiation_wavelength 0.71073
_diffrn_reflns_av_R_equivalents 0.0211
_diffrn_reflns_av_sigmaI/netI 0.0171
_diffrn_reflns_limit_h_max 15
_diffrn_reflns_limit_h_min -16
_diffrn_reflns_limit_k_max 15
_diffrn_reflns_limit_k_min -15
_diffrn_reflns_limit_l_max 18
_diffrn_reflns_limit_l_min -18
_diffrn_reflns_number 21500
_diffrn_reflns_theta_full 0.50
_diffrn_reflns_theta_max 28.18
_diffrn_reflns_theta_min 1.83
_exptl_absorpt_coefficient_mu 1.137
_exptl_absorpt_correction_T_max 0.9247
_exptl_absorpt_correction_T_min 0.8480
_exptl_absorpt_correction_type none
_exptl_crystal_colour yellow
_exptl_crystal_density_diffrn 1.718
_exptl_crystal_density_method 'not measured'
_exptl_crystal_description block
_exptl_crystal_F_000 984
_exptl_crystal_size_max 0.15
_exptl_crystal_size_mid 0.14
_exptl_crystal_size_min 0.07
_refine_diff_density_max 0.419
_refine_diff_density_min -0.335
_refine_diff_density_rms 0.074
_refine_ls_extinction_method none
_refine_ls_goodness_of_fit_ref 1.043
_refine_ls_hydrogen_treatment constr
_refine_ls_matrix_type full
_refine_ls_number_parameters 262
_refine_ls_number_reflns 4421
_refine_ls_number_restraints 0
_refine_ls_restrained_S_all 1.043
_refine_ls_R_factor_all 0.0242
_refine_ls_R_factor_gt 0.0227
_refine_ls_shift/su_max 0.001
_refine_ls_shift/su_mean 0.000
_refine_ls_structure_factor_coef Fsqd
_refine_ls_weighting_details 'calc w=1/[\s^2^(Fo^2^)+(0.0258P)^2^+2.1018P] where P=(Fo^2^+2Fc^2^)/3'
_refine_ls_weighting_scheme calc
_refine_ls_wR_factor_gt 0.0543
_refine_ls_wR_factor_ref 0.0553
_reflns_number_gt 4237
_reflns_number_total 4421
_reflns_threshold_expression >2sigma(I)
_cod_data_source_file c0dt01337d.txt
_cod_data_source_block complexI8
_cod_original_sg_symbol_H-M P21/c
_cod_database_code 7015190

loop_
_symmetry_equiv_pos_as_xyz
'x, y, z'
'-x, y+1/2, -z+1/2'
'-x, -y, -z'
'x, -y-1/2, z-1/2'

loop_
_atom_site_label
_atom_site_type_symbol
_atom_site_fract_x
_atom_site_fract_y
_atom_site_fract_z
_atom_site_U_iso_or_equiv
_atom_site_adp_type
_atom_site_occupancy
_atom_site_symmetry_multiplicity
_atom_site_calc_flag
_atom_site_refinement_flags
_atom_site_disorder_assembly
_atom_site_disorder_group
C9 C 0.72886(17) 0.87369(16) 0.05306(14) 0.0167(4) Uani 1 1 d . . .
H9 H 0.7976 0.9186 0.0630 0.020 Uiso 1 1 calc R . .
C10 C 0.71660(17) 0.76618(17) 0.00972(14) 0.0176(4) Uani 1 1 d . . .
H10 H 0.7785 0.7359 -0.0067 0.021 Uiso 1 1 calc R . .
C8 C 0.64115(16) 0.91628(16) 0.08202(13) 0.0148(3) Uani 1 1 d . . .
H8 H 0.6516 0.9898 0.1117 0.018 Uiso 1 1 calc R . .
Pd1 Pd 0.397790(11) 0.892822(11) 0.100431(9) 0.01110(5) Uani 1 1 d . . .
Cl1 Cl 0.98822(4) 1.13082(4) 0.39694(4) 0.02121(10) Uani 1 1 d . . .
C11 C 0.61321(17) 0.70393(16) -0.00923(13) 0.0167(4) Uani 1 1 d . . .
H11 H 0.6029 0.6313 -0.0404 0.020 Uiso 1 1 calc R . .
O1 O 0.23403(12) 0.91292(11) 0.10775(10) 0.0163(3) Uani 1 1 d . . .
N1 N 0.32788(13) 0.75508(13) 0.01153(11) 0.0133(3) Uani 1 1 d . . .
N2 N 0.46601(13) 1.02549(13) 0.19956(11) 0.0132(3) Uani 1 1 d . . .
C7 C 0.53789(16) 0.85330(15) 0.06850(13) 0.0128(3) Uani 1 1 d . . .
C17 C 0.27185(16) 1.09157(15) 0.19554(13) 0.0134(3) Uani 1 1 d . . .
C22 C 0.83558(16) 1.09837(16) 0.33605(14) 0.0157(4) Uani 1 1 d . . .
C18 C 0.39882(17) 1.09542(15) 0.22325(13) 0.0138(3) Uani 1 1 d . . .
H18 H 0.4400 1.1578 0.2648 0.017 Uiso 1 1 calc R . .
C2 C 0.16976(17) 0.62461(16) -0.07748(14) 0.0175(4) Uani 1 1 d . . .
H2 H 0.0877 0.6032 -0.0998 0.021 Uiso 1 1 calc R . .
C23 C 0.79541(16) 0.99118(16) 0.34870(13) 0.0161(4) Uani 1 1 d . . .
H23 H 0.8509 0.9350 0.3882 0.019 Uiso 1 1 calc R . .
C13 C 0.07456(16) 1.00160(16) 0.12945(14) 0.0165(4) Uani 1 1 d . . .
H13 H 0.0230 0.9398 0.0964 0.020 Uiso 1 1 calc R . .
C4 C 0.36619(17) 0.59428(15) -0.07107(14) 0.0164(4) Uani 1 1 d . . .
H4 H 0.4206 0.5507 -0.0883 0.020 Uiso 1 1 calc R . .
C5 C 0.40552(16) 0.69370(15) -0.01407(13) 0.0139(3) Uani 1 1 d . . .
C16 C 0.22224(17) 1.18243(15) 0.23035(13) 0.0152(3) Uani 1 1 d . . .
H16 H 0.2728 1.2437 0.2660 0.018 Uiso 1 1 calc R . .
C1 C 0.21302(16) 0.72180(16) -0.01941(14) 0.0158(3) Uani 1 1 d . . .
H1 H 0.1599 0.7659 -0.0011 0.019 Uiso 1 1 calc R . .
C6 C 0.52351(16) 0.74792(15) 0.01759(13) 0.0140(3) Uani 1 1 d . . .
C20 C 0.63454(16) 1.15818(15) 0.23454(13) 0.0148(3) Uani 1 1 d . . .
H20 H 0.5793 1.2151 0.1960 0.018 Uiso 1 1 calc R . .
C21 C 0.75691(17) 1.18169(16) 0.27899(13) 0.0159(3) Uani 1 1 d . . .
H21 H 0.7862 1.2540 0.2703 0.019 Uiso 1 1 calc R . .
C19 C 0.59240(16) 1.05121(15) 0.24635(13) 0.0135(3) Uani 1 1 d . . .
C12 C 0.19682(16) 0.99891(15) 0.14251(13) 0.0136(3) Uani 1 1 d . . .
C24 C 0.67317(16) 0.96749(15) 0.30283(13) 0.0144(3) Uani 1 1 d . . .
H24 H 0.6445 0.8942 0.3099 0.017 Uiso 1 1 calc R . .
C3 C 0.24789(18) 0.55932(16) -0.10246(14) 0.0176(4) Uani 1 1 d . . .
H3 H 0.2206 0.4914 -0.1407 0.021 Uiso 1 1 calc R . .
C14 C 0.02932(17) 1.09143(16) 0.16344(14) 0.0179(4) Uani 1 1 d . . .
H14 H -0.0529 1.0910 0.1528 0.022 Uiso 1 1 calc R . .
C15 C 0.10291(17) 1.18385(16) 0.21368(14) 0.0179(4) Uani 1 1 d . . .
H15 H 0.0706 1.2464 0.2358 0.021 Uiso 1 1 calc R . .

loop_
_atom_site_aniso_label
_atom_site_aniso_U_11
_atom_site_aniso_U_22
_atom_site_aniso_U_33
_atom_site_aniso_U_23
_atom_site_aniso_U_13
_atom_site_aniso_U_12
C9 0.0137(8) 0.0220(9) 0.0148(8) 0.0040(7) 0.0063(7) 0.0005(7)
C10 0.0158(9) 0.0239(10) 0.0143(8) 0.0037(7) 0.0075(7) 0.0059(7)
C8 0.0173(9) 0.0151(8) 0.0121(8) 0.0021(6) 0.0063(7) 0.0008(7)
Pd1 0.01145(7) 0.01055(7) 0.01203(7) -0.00089(4) 0.00559(5) 0.00007(4)
Cl1 0.0117(2) 0.0272(2) 0.0220(2) -0.00051(18) 0.00425(18) -0.00149(17)
C11 0.0200(9) 0.0167(9) 0.0135(8) 0.0010(7) 0.0071(7) 0.0048(7)
O1 0.0153(6) 0.0141(6) 0.0220(7) -0.0048(5) 0.0101(5) -0.0016(5)
N1 0.0152(7) 0.0130(7) 0.0121(7) -0.0001(5) 0.0061(6) 0.0000(6)
N2 0.0130(7) 0.0130(7) 0.0130(7) 0.0005(5) 0.0049(6) -0.0004(6)
C7 0.0140(8) 0.0142(8) 0.0103(8) 0.0029(6) 0.0050(7) 0.0036(6)
C17 0.0144(8) 0.0139(8) 0.0124(8) 0.0014(6) 0.0063(7) 0.0009(6)
C22 0.0119(8) 0.0218(9) 0.0137(8) -0.0036(7) 0.0056(7) -0.0019(7)
C18 0.0165(9) 0.0120(8) 0.0133(8) 0.0014(6) 0.0066(7) -0.0013(6)
C2 0.0165(9) 0.0174(9) 0.0175(9) -0.0008(7) 0.0061(7) -0.0039(7)
C23 0.0163(9) 0.0186(9) 0.0130(8) 0.0017(7) 0.0057(7) 0.0034(7)
C13 0.0137(8) 0.0199(9) 0.0157(8) -0.0013(7) 0.0059(7) -0.0007(7)
C4 0.0196(9) 0.0154(9) 0.0155(8) -0.0003(7) 0.0086(7) 0.0037(7)
C5 0.0161(8) 0.0144(8) 0.0112(8) 0.0022(6) 0.0057(7) 0.0020(7)
C16 0.0184(9) 0.0131(8) 0.0148(8) 0.0005(6) 0.0078(7) 0.0002(7)
C1 0.0161(8) 0.0156(8) 0.0164(8) 0.0004(7) 0.0074(7) 0.0006(7)
C6 0.0155(8) 0.0156(8) 0.0110(8) 0.0023(6) 0.0053(7) 0.0024(7)
C20 0.0159(8) 0.0146(9) 0.0136(8) 0.0007(6) 0.0058(7) 0.0008(7)
C21 0.0182(9) 0.0138(8) 0.0169(8) -0.0017(7) 0.0084(7) -0.0016(7)
C19 0.0141(8) 0.0153(8) 0.0115(8) -0.0024(6) 0.0057(7) -0.0004(7)
C12 0.0152(8) 0.0137(8) 0.0116(8) 0.0010(6) 0.0052(7) 0.0002(7)
C24 0.0174(9) 0.0140(8) 0.0135(8) 0.0002(6) 0.0081(7) -0.0006(7)
C3 0.0235(9) 0.0136(8) 0.0144(8) -0.0023(7) 0.0066(7) -0.0028(7)
C14 0.0135(8) 0.0225(9) 0.0177(9) 0.0006(7) 0.0064(7) 0.0031(7)
C15 0.0210(9) 0.0162(9) 0.0192(9) 0.0006(7) 0.0111(8) 0.0059(7)

loop_
_atom_type_symbol
_atom_type_description
_atom_type_scat_dispersion_real
_atom_type_scat_dispersion_imag
_atom_type_scat_source
C C 0.0033 0.0016 'International Tables Vol C Tables 4.2.6.8 and 6.1.1.4'
H H 0.0000 0.0000 'International Tables Vol C Tables 4.2.6.8 and 6.1.1.4'
Cl Cl 0.1484 0.1585 'International Tables Vol C Tables 4.2.6.8 and 6.1.1.4'
N N 0.0061 0.0033 'International Tables Vol C Tables 4.2.6.8 and 6.1.1.4'
O O 0.0106 0.0060 'International Tables Vol C Tables 4.2.6.8 and 6.1.1.4'
Pd Pd -0.9988 1.0072 'International Tables Vol C Tables 4.2.6.8 and 6.1.1.4'

loop_
_geom_angle_atom_site_label_1
_geom_angle_atom_site_label_2
_geom_angle_atom_site_label_3
_geom_angle
_geom_angle_site_symmetry_1
_geom_angle_site_symmetry_3
_geom_angle_publ_flag
C10 C9 C8 120.68(17) . . ?
C11 C10 C9 119.18(17) . . ?
C9 C8 C7 121.71(17) . . ?
C7 Pd1 N1 80.84(7) . . ?
C7 Pd1 N2 101.69(7) . . ?
N1 Pd1 N2 175.29(6) . . ?
C7 Pd1 O1 168.18(6) . . ?
N1 Pd1 O1 87.92(6) . . ?
N2 Pd1 O1 89.78(5) . . ?
C10 C11 C6 120.13(17) . . ?
C12 O1 Pd1 128.00(12) . . ?
C1 N1 C5 120.25(15) . . ?
C1 N1 Pd1 123.52(12) . . ?
C5 N1 Pd1 116.20(12) . . ?
C18 N2 C19 114.30(15) . . ?
C18 N2 Pd1 123.23(12) . . ?
C19 N2 Pd1 122.44(11) . . ?
C8 C7 C6 116.32(16) . . ?
C8 C7 Pd1 130.45(14) . . ?
C6 C7 Pd1 113.05(13) . . ?
C16 C17 C12 119.57(16) . . ?
C16 C17 C18 116.60(16) . . ?
C12 C17 C18 123.67(16) . . ?
C21 C22 C23 121.69(17) . . ?
C21 C22 Cl1 118.79(14) . . ?
C23 C22 Cl1 119.48(14) . . ?
N2 C18 C17 129.18(17) . . ?
C3 C2 C1 119.07(17) . . ?
C24 C23 C22 119.06(17) . . ?
C14 C13 C12 121.60(17) . . ?
C3 C4 C5 119.91(17) . . ?
N1 C5 C4 119.93(16) . . ?
N1 C5 C6 112.93(15) . . ?
C4 C5 C6 126.98(17) . . ?
C15 C16 C17 121.59(17) . . ?
N1 C1 C2 121.68(17) . . ?
C11 C6 C7 121.70(17) . . ?
C11 C6 C5 122.09(16) . . ?
C7 C6 C5 115.94(16) . . ?
C21 C20 C19 120.16(17) . . ?
C22 C21 C20 119.04(17) . . ?
C24 C19 C20 120.07(17) . . ?
C24 C19 N2 119.31(16) . . ?
C20 C19 N2 120.61(16) . . ?
O1 C12 C13 118.91(16) . . ?
O1 C12 C17 123.84(16) . . ?
C13 C12 C17 117.24(16) . . ?
C23 C24 C19 119.97(17) . . ?
C4 C3 C2 119.14(17) . . ?
C13 C14 C15 120.96(17) . . ?
C16 C15 C14 118.99(17) . . ?

loop_
_geom_bond_atom_site_label_1
_geom_bond_atom_site_label_2
_geom_bond_distance
_geom_bond_site_symmetry_2
_geom_bond_publ_flag
C9 C10 1.391(3) . ?
C9 C8 1.396(3) . ?
C10 C11 1.383(3) . ?
C8 C7 1.403(3) . ?
Pd1 C7 2.0035(17) . ?
Pd1 N1 2.0258(15) . ?
Pd1 N2 2.0511(15) . ?
Pd1 O1 2.0587(13) . ?
Cl1 C22 1.7415(19) . ?
C11 C6 1.404(2) . ?
O1 C12 1.293(2) . ?
N1 C1 1.341(2) . ?
N1 C5 1.360(2) . ?
N2 C18 1.304(2) . ?
N2 C19 1.437(2) . ?
C7 C6 1.415(2) . ?
C17 C16 1.420(2) . ?
C17 C12 1.426(2) . ?
C17 C18 1.431(3) . ?
C22 C21 1.381(3) . ?
C22 C23 1.390(3) . ?
C2 C3 1.384(3) . ?
C2 C1 1.388(3) . ?
C23 C24 1.387(3) . ?
C13 C14 1.374(3) . ?
C13 C12 1.424(2) . ?
C4 C3 1.384(3) . ?
C4 C5 1.397(2) . ?
C5 C6 1.463(2) . ?
C16 C15 1.374(3) . ?
C20 C21 1.387(3) . ?
C20 C19 1.395(3) . ?
C19 C24 1.394(2) . ?
C14 C15 1.405(3) . ?
